data_4512348
loop_
_publ_author_name
'Shi, Chao'
'Wei, Bin'
'Zhang, Wen'

_publ_section_title
;
 Toward Understanding the Origin of Structural Phase Transition in
 Guanidinium Pyridinium 1,5-Naphthalenedisulfonate
;
_journal_issue 12
_journal_name_full 'Crystal Growth &amp; Design'
_journal_page_first 6570
_journal_paper_doi 10.1021/cg5014895
_journal_volume 14
_journal_year 2014
_chemical_formula_moiety 'C10 H6 O6 S2, C5 H6 N, C H6 N3 '
_chemical_formula_sum 'C16 H18 N4 O6 S2'
_chemical_formula_weight 426.48
_chemical_name_systematic
; 
 ? 
;
_space_group_IT_number 2
_symmetry_cell_setting triclinic
_symmetry_space_group_name_Hall '-P 1'
_symmetry_space_group_name_H-M 'P -1'
_atom_sites_solution_hydrogens geom
_atom_sites_solution_primary direct
_atom_sites_solution_secondary difmap
_audit_creation_method SHELXL-97
_cell_angle_alpha 92.302(6)
_cell_angle_beta 101.340(10)
_cell_angle_gamma 90.444(8)
_cell_formula_units_Z 2
_cell_length_a 8.041(5)
_cell_length_b 8.174(5)
_cell_length_c 14.110(9)
_cell_measurement_reflns_used 2323
_cell_measurement_temperature 218(2)
_cell_measurement_theta_max 27.4971
_cell_measurement_theta_min 2.4940
_cell_volume 908.5(10)
_computing_cell_refinement 'CrystalClear (Rigaku Inc., 2008)'
_computing_data_collection 'CrystalClear (Rigaku Inc., 2008)'
_computing_data_reduction 'CrystalClear (Rigaku Inc., 2008)'
_computing_molecular_graphics 'DIAMOND (Brandenburg & Putz, 2005)'
_computing_publication_material 'SHELXL-97 (Sheldrick, 2008)'
_computing_structure_refinement 'SHELXL-97 (Sheldrick, 1997)'
_computing_structure_solution 'SHELXS-97 (Sheldrick, 1990)'
_diffrn_ambient_temperature 218(2)
_diffrn_measured_fraction_theta_full 0.985
_diffrn_measured_fraction_theta_max 0.985
_diffrn_measurement_device_type 'Rigaku, SCXmini'
_diffrn_measurement_method '\w scans'
_diffrn_radiation_monochromator graphite
_diffrn_radiation_source 'fine-focus sealed tube'
_diffrn_radiation_type MoK\a
_diffrn_radiation_wavelength 0.71073
_diffrn_reflns_av_R_equivalents 0.0348
_diffrn_reflns_av_sigmaI/netI 0.0535
_diffrn_reflns_limit_h_max 10
_diffrn_reflns_limit_h_min -10
_diffrn_reflns_limit_k_max 10
_diffrn_reflns_limit_k_min -10
_diffrn_reflns_limit_l_max 18
_diffrn_reflns_limit_l_min -18
_diffrn_reflns_number 9930
_diffrn_reflns_theta_full 27.44
_diffrn_reflns_theta_max 27.44
_diffrn_reflns_theta_min 2.49
_diffrn_standards_decay_% 0
_diffrn_standards_interval_count 180
_diffrn_standards_interval_time 9
_diffrn_standards_number 3
_exptl_absorpt_coefficient_mu 0.337
_exptl_absorpt_correction_T_max 0.910
_exptl_absorpt_correction_T_min 0.892
_exptl_absorpt_correction_type multi-scan
_exptl_absorpt_process_details 'CrystalClear (Rigaku Inc., 2008)'
_exptl_crystal_colour colourless
_exptl_crystal_density_diffrn 1.559
_exptl_crystal_density_method 'not measured'
_exptl_crystal_description block
_exptl_crystal_F_000 444
_exptl_crystal_size_max 0.34
_exptl_crystal_size_mid 0.30
_exptl_crystal_size_min 0.28
_refine_diff_density_max 0.379
_refine_diff_density_min -0.402
_refine_diff_density_rms 0.060
_refine_ls_extinction_method none
_refine_ls_goodness_of_fit_ref 0.957
_refine_ls_hydrogen_treatment mixed
_refine_ls_matrix_type full
_refine_ls_number_parameters 253
_refine_ls_number_reflns 4097
_refine_ls_number_restraints 0
_refine_ls_restrained_S_all 0.957
_refine_ls_R_factor_all 0.0611
_refine_ls_R_factor_gt 0.0437
_refine_ls_shift/su_max 0.000
_refine_ls_shift/su_mean 0.000
_refine_ls_structure_factor_coef Fsqd
_refine_ls_weighting_details 'calc w=1/[\s^2^(Fo^2^)+(0.0742P)^2^+0.0000P] where P=(Fo^2^+2Fc^2^)/3'
_refine_ls_weighting_scheme calc
_refine_ls_wR_factor_gt 0.1143
_refine_ls_wR_factor_ref 0.1251
_reflns_number_gt 3032
_reflns_number_total 4161
_reflns_threshold_expression >2sigma(I)
_cod_data_source_file cg5014895_si_003.cif
_cod_data_source_block 13-218K
_cod_depositor_comments
;
The following automatic conversions were performed:

'_exptl_absorpt_correction_type' value 'Multi-scan' changed to
'multi-scan' according to
/home/saulius/struct/COD-crude-data--automatic-downloads/rss-feeds/ACS/lib/dictionaries/cif_core.dic
dictionary named 'cif_core.dic' version 2.4.2 from 2011-04-26.

Automatic conversion script
Id: cif_fix_values 2935 2014-11-11 08:27:57Z andrius 

 Adding full bibliography for 4512336--4512373.cif.
;
_cod_original_sg_symbol_H-M 'P -1 '
_cod_database_code 4512348

loop_
_symmetry_equiv_pos_as_xyz
'x, y, z'
'-x, -y, -z'

loop_
_atom_site_label
_atom_site_type_symbol
_atom_site_fract_x
_atom_site_fract_y
_atom_site_fract_z
_atom_site_U_iso_or_equiv
_atom_site_adp_type
_atom_site_occupancy
_atom_site_symmetry_multiplicity
_atom_site_calc_flag
_atom_site_refinement_flags
C1 C 0.7853(4) 0.3059(3) 0.7380(2) 0.0537(8) Uani 1 1 d .
H1A H 0.7200 0.3994 0.7374 0.064 Uiso 1 1 calc R
C2 C 0.8378(4) 0.2299(4) 0.8206(2) 0.0574(8) Uani 1 1 d .
H2A H 0.8105 0.2715 0.8778 0.069 Uiso 1 1 calc R
C3 C 0.9321(4) 0.0903(4) 0.8207(2) 0.0562(8) Uani 1 1 d .
H3A H 0.9711 0.0373 0.8777 0.067 Uiso 1 1 calc R
C4 C 0.9671(3) 0.0312(3) 0.7348(2) 0.0520(7) Uani 1 1 d .
H4A H 1.0284 -0.0645 0.7328 0.062 Uiso 1 1 calc R
C5 C 0.9143(3) 0.1097(3) 0.65473(17) 0.0370(6) Uani 1 1 d .
H5A H 0.9385 0.0680 0.5967 0.044 Uiso 1 1 calc R
C6 C 0.6126(3) 0.7989(3) 0.51980(15) 0.0247(4) Uani 1 1 d .
C7 C 0.5108(3) 0.7192(3) 0.57108(16) 0.0301(5) Uani 1 1 d .
H7A H 0.5370 0.6138 0.5910 0.036 Uiso 1 1 calc R
C8 C 0.6333(3) 1.2036(3) 0.40644(17) 0.0336(5) Uani 1 1 d .
H8A H 0.7028 1.2596 0.3728 0.040 Uiso 1 1 calc R
C9 C 0.6724(3) 1.0487(3) 0.43305(16) 0.0277(5) Uani 1 1 d .
H9A H 0.7661 0.9989 0.4154 0.033 Uiso 1 1 calc R
C10 C 0.5729(2) 0.9613(2) 0.48739(14) 0.0225(4) Uani 1 1 d .
C11 C 0.5922(3) 0.8733(2) 0.90962(15) 0.0246(4) Uani 1 1 d .
C12 C 0.5267(3) 0.9473(3) 0.82576(16) 0.0306(5) Uani 1 1 d .
H12A H 0.5535 0.9085 0.7678 0.037 Uiso 1 1 calc R
C13 C 0.4186(3) 1.0821(3) 0.82620(16) 0.0326(5) Uani 1 1 d .
H13A H 0.3739 1.1312 0.7686 0.039 Uiso 1 1 calc R
C14 C 0.6205(3) 0.8593(3) 1.08940(16) 0.0298(5) Uani 1 1 d .
H14A H 0.6917 0.7700 1.0902 0.036 Uiso 1 1 calc R
C15 C 0.5552(3) 0.9314(2) 1.00035(15) 0.0241(4) Uani 1 1 d .
C16 C 0.1916(3) 0.5757(3) 0.81007(15) 0.0263(5) Uani 1 1 d .
N1 N 0.8279(3) 0.2456(3) 0.65535(18) 0.0587(7) Uani 1 1 d .
H1B H 0.7983 0.2967 0.6027 0.070 Uiso 1 1 calc R
N2 N 0.3271(2) 0.5054(2) 0.78835(14) 0.0325(4) Uani 1 1 d .
H2B H 0.3293 0.4774 0.7292 0.039 Uiso 1 1 calc R
H2C H 0.4133 0.4876 0.8333 0.039 Uiso 1 1 calc R
N3 N 0.1904(2) 0.6242(2) 0.90120(13) 0.0368(5) Uani 1 1 d .
H3B H 0.2780 0.6097 0.9458 0.044 Uiso 1 1 calc R
H3C H 0.1020 0.6700 0.9154 0.044 Uiso 1 1 calc R
N4 N 0.0586(2) 0.6035(2) 0.74137(14) 0.0363(5) Uani 1 1 d .
H4B H 0.0601 0.5757 0.6821 0.044 Uiso 1 1 calc R
H4C H -0.0295 0.6494 0.7560 0.044 Uiso 1 1 calc R
O1 O 0.7672(2) 0.6666(2) 0.39110(11) 0.0419(4) Uani 1 1 d .
O2 O 0.8073(2) 0.5478(2) 0.54913(13) 0.0441(5) Uani 1 1 d .
O3 O 0.93963(19) 0.8078(2) 0.53011(13) 0.0417(4) Uani 1 1 d .
O4 O 0.88778(19) 0.7411(2) 0.96729(12) 0.0367(4) Uani 1 1 d .
O5 O 0.63856(19) 0.56191(18) 0.93334(11) 0.0323(4) Uani 1 1 d .
O6 O 0.7421(2) 0.68412(19) 0.80192(11) 0.0345(4) Uani 1 1 d .
S1 S 0.79616(7) 0.69566(7) 0.49574(4) 0.02861(16) Uani 1 1 d .
S2 S 0.72661(7) 0.70216(7) 0.90278(4) 0.02715(16) Uani 1 1 d .

loop_
_atom_site_aniso_label
_atom_site_aniso_U_11
_atom_site_aniso_U_22
_atom_site_aniso_U_33
_atom_site_aniso_U_23
_atom_site_aniso_U_13
_atom_site_aniso_U_12
C1 0.0554(18) 0.0415(16) 0.061(2) -0.0170(14) 0.0080(15) 0.0079(13)
C2 0.063(2) 0.073(2) 0.0375(16) -0.0191(15) 0.0198(15) -0.0104(17)
C3 0.0620(19) 0.063(2) 0.0398(16) 0.0172(14) -0.0021(14) -0.0205(16)
C4 0.0378(15) 0.0401(15) 0.073(2) -0.0093(14) 0.0014(14) 0.0055(12)
C5 0.0277(12) 0.0554(16) 0.0271(12) -0.0100(11) 0.0057(10) 0.0109(11)
C6 0.0233(10) 0.0272(11) 0.0218(10) -0.0017(8) 0.0003(8) 0.0020(8)
C7 0.0315(12) 0.0260(11) 0.0317(12) 0.0046(9) 0.0027(10) 0.0019(9)
C8 0.0304(12) 0.0376(13) 0.0352(13) 0.0073(10) 0.0113(10) -0.0040(10)
C9 0.0232(11) 0.0326(12) 0.0289(11) 0.0022(9) 0.0084(9) 0.0025(9)
C10 0.0213(10) 0.0253(10) 0.0194(10) -0.0026(8) 0.0013(8) -0.0003(8)
C11 0.0235(10) 0.0241(11) 0.0256(11) -0.0019(8) 0.0038(9) 0.0023(8)
C12 0.0338(12) 0.0326(12) 0.0253(11) -0.0034(9) 0.0067(10) 0.0048(10)
C13 0.0383(13) 0.0334(13) 0.0256(12) 0.0028(9) 0.0048(10) 0.0071(10)
C14 0.0306(12) 0.0275(11) 0.0311(12) 0.0022(9) 0.0050(10) 0.0082(9)
C15 0.0249(11) 0.0212(11) 0.0252(11) -0.0006(8) 0.0030(9) 0.0005(8)
C16 0.0280(11) 0.0258(11) 0.0250(11) 0.0027(9) 0.0046(9) -0.0015(9)
N1 0.0589(16) 0.0665(17) 0.0493(15) 0.0112(13) 0.0054(13) -0.0047(13)
N2 0.0304(10) 0.0371(11) 0.0286(10) -0.0046(8) 0.0035(8) 0.0035(8)
N3 0.0319(11) 0.0505(13) 0.0253(10) -0.0029(9) -0.0005(8) 0.0135(9)
N4 0.0292(10) 0.0549(13) 0.0233(10) 0.0043(9) 0.0009(8) 0.0030(9)
O1 0.0490(10) 0.0501(11) 0.0246(9) -0.0111(7) 0.0047(8) 0.0117(8)
O2 0.0505(11) 0.0361(10) 0.0457(11) 0.0075(8) 0.0080(9) 0.0198(8)
O3 0.0213(8) 0.0487(11) 0.0516(11) -0.0154(8) 0.0019(8) 0.0030(7)
O4 0.0240(8) 0.0465(10) 0.0368(9) -0.0107(8) 0.0013(7) 0.0037(7)
O5 0.0329(9) 0.0274(8) 0.0347(9) 0.0020(7) 0.0022(7) 0.0039(7)
O6 0.0398(9) 0.0370(9) 0.0274(9) -0.0047(7) 0.0093(7) 0.0116(7)
S1 0.0280(3) 0.0305(3) 0.0255(3) -0.0054(2) 0.0017(2) 0.0078(2)
S2 0.0267(3) 0.0275(3) 0.0264(3) -0.0042(2) 0.0038(2) 0.0058(2)

loop_
_atom_type_symbol
_atom_type_description
_atom_type_scat_dispersion_real
_atom_type_scat_dispersion_imag
_atom_type_scat_source
C C 0.0033 0.0016 'International Tables Vol C Tables 4.2.6.8 and 6.1.1.4'
H H 0.0000 0.0000 'International Tables Vol C Tables 4.2.6.8 and 6.1.1.4'
N N 0.0061 0.0033 'International Tables Vol C Tables 4.2.6.8 and 6.1.1.4'
O O 0.0106 0.0060 'International Tables Vol C Tables 4.2.6.8 and 6.1.1.4'
S S 0.1246 0.1234 'International Tables Vol C Tables 4.2.6.8 and 6.1.1.4'

loop_
_geom_angle_atom_site_label_1
_geom_angle_atom_site_label_2
_geom_angle_atom_site_label_3
_geom_angle
_geom_angle_site_symmetry_1
_geom_angle_site_symmetry_3
C2 C1 N1 119.5(3) . .
C2 C1 H1A 120.3 . .
N1 C1 H1A 120.3 . .
C1 C2 C3 119.9(3) . .
C1 C2 H2A 120.0 . .
C3 C2 H2A 120.0 . .
C4 C3 C2 118.4(3) . .
C4 C3 H3A 120.8 . .
C2 C3 H3A 120.8 . .
C5 C4 C3 120.2(3) . .
C5 C4 H4A 119.9 . .
C3 C4 H4A 119.9 . .
N1 C5 C4 121.3(2) . .
N1 C5 H5A 119.4 . .
C4 C5 H5A 119.4 . .
C7 C6 C10 120.7(2) . .
C7 C6 S1 117.99(17) . .
C10 C6 S1 121.35(16) . .
C6 C7 C8 120.2(2) . 2_676
C6 C7 H7A 119.9 . .
C8 C7 H7A 119.9 2_676 .
C9 C8 C7 121.1(2) . 2_676
C9 C8 H8A 119.5 . .
C7 C8 H8A 119.5 2_676 .
C8 C9 C10 121.1(2) . .
C8 C9 H9A 119.4 . .
C10 C9 H9A 119.4 . .
C9 C10 C10 118.8(2) . 2_676
C9 C10 C6 123.08(19) . .
C10 C10 C6 118.2(2) 2_676 .
C12 C11 C15 121.15(19) . .
C12 C11 S2 117.79(16) . .
C15 C11 S2 121.06(16) . .
C11 C12 C13 120.5(2) . .
C11 C12 H12A 119.7 . .
C13 C12 H12A 119.7 . .
C14 C13 C12 120.2(2) 2_677 .
C14 C13 H13A 119.9 2_677 .
C12 C13 H13A 119.9 . .
C13 C14 C15 121.4(2) 2_677 .
C13 C14 H14A 119.3 2_677 .
C15 C14 H14A 119.3 . .
C14 C15 C11 123.34(19) . .
C14 C15 C15 119.0(2) . 2_677
C11 C15 C15 117.7(2) . 2_677
N2 C16 N4 120.4(2) . .
N2 C16 N3 120.0(2) . .
N4 C16 N3 119.6(2) . .
C5 N1 C1 120.7(2) . .
C5 N1 H1B 119.7 . .
C1 N1 H1B 119.7 . .
C16 N2 H2B 120.0 . .
C16 N2 H2C 120.0 . .
H2B N2 H2C 120.0 . .
C16 N3 H3B 120.0 . .
C16 N3 H3C 120.0 . .
H3B N3 H3C 120.0 . .
C16 N4 H4B 120.0 . .
C16 N4 H4C 120.0 . .
H4B N4 H4C 120.0 . .
O2 S1 O1 113.87(11) . .
O2 S1 O3 112.67(11) . .
O1 S1 O3 111.56(11) . .
O2 S1 C6 105.88(11) . .
O1 S1 C6 105.99(10) . .
O3 S1 C6 106.15(10) . .
O6 S2 O4 112.70(10) . .
O6 S2 O5 112.15(10) . .
O4 S2 O5 112.72(10) . .
O6 S2 C11 105.75(10) . .
O4 S2 C11 107.05(10) . .
O5 S2 C11 105.83(10) . .

loop_
_geom_bond_atom_site_label_1
_geom_bond_atom_site_label_2
_geom_bond_distance
_geom_bond_site_symmetry_2
C1 C2 1.338(4) .
C1 N1 1.355(4) .
C1 H1A 0.9300 .
C2 C3 1.375(4) .
C2 H2A 0.9300 .
C3 C4 1.367(4) .
C3 H3A 0.9300 .
C4 C5 1.320(4) .
C4 H4A 0.9300 .
C5 N1 1.315(3) .
C5 H5A 0.9300 .
C6 C7 1.372(3) .
C6 C10 1.439(3) .
C6 S1 1.789(2) .
C7 C8 1.407(3) 2_676
C7 H7A 0.9300 .
C8 C9 1.357(3) .
C8 C7 1.407(3) 2_676
C8 H8A 0.9300 .
C9 C10 1.419(3) .
C9 H9A 0.9300 .
C10 C10 1.435(4) 2_676
C11 C12 1.364(3) .
C11 C15 1.434(3) .
C11 S2 1.785(2) .
C12 C13 1.409(3) .
C12 H12A 0.9300 .
C13 C14 1.360(3) 2_677
C13 H13A 0.9300 .
C14 C13 1.360(3) 2_677
C14 C15 1.417(3) .
C14 H14A 0.9300 .
C15 C15 1.434(4) 2_677
C16 N2 1.318(3) .
C16 N4 1.323(3) .
C16 N3 1.332(3) .
N1 H1B 0.8600 .
N2 H2B 0.8600 .
N2 H2C 0.8600 .
N3 H3B 0.8600 .
N3 H3C 0.8600 .
N4 H4B 0.8600 .
N4 H4C 0.8600 .
O1 S1 1.4582(18) .
O2 S1 1.4437(18) .
O3 S1 1.4609(18) .
O4 S2 1.4545(17) .
O5 S2 1.4659(17) .
O6 S2 1.4544(18) .

loop_
_geom_hbond_atom_site_label_D
_geom_hbond_atom_site_label_H
_geom_hbond_atom_site_label_A
_geom_hbond_distance_DH
_geom_hbond_distance_HA
_geom_hbond_distance_DA
_geom_hbond_angle_DHA
_geom_hbond_site_symmetry_A
N4 H4C O6 0.86 2.08 2.911(3) 161.7 1_455
N4 H4B O2 0.86 2.48 3.062(3) 125.4 1_455
N3 H3C S2 0.86 3.00 3.792(3) 153.6 1_455
N3 H3C O4 0.86 2.08 2.926(3) 168.5 1_455
N3 H3B O5 0.86 2.25 2.951(3) 138.2 2_667
N2 H2B O1 0.86 2.04 2.812(3) 148.3 2_666
N2 H2C O5 0.86 2.13 2.926(3) 153.0 .
N1 H1B O2 0.86 2.22 2.929(3) 139.6 .
